data_7153860
loop_
_publ_author_name
'Xin, Xiaoqing'
'Liu, Xu'
'Zhang, Dingyuan'
'Zhang, Rui'
'Liang, Yongjiu'
'Han, Fushe'
'Dong, Dewen'

_publ_section_title
;
 Divergent synthesis of 2,3-dihydro-1H-pyrroles, 3-alkyl-1H-pyrroles and
 3-alkenyl-1H-pyrroles from 2,4-pentadienenitriles and isocyanides.
;
_journal_issue 29
_journal_name_full 'Organic &amp; biomolecular chemistry'
_journal_page_first 5477
_journal_page_last 5483
_journal_paper_doi 10.1039/c4ob00912f
_journal_volume 12
_journal_year 2014
_chemical_formula_moiety 'C17 H16 N2 O3'
_chemical_formula_sum 'C17 H16 N2 O3'
_chemical_formula_weight 296.32
_chemical_name_systematic
; 
 ? 
;
_space_group_IT_number 14
_symmetry_space_group_name_Hall '-P 2ybc'
_symmetry_space_group_name_H-M 'P 1 21/c 1'
_atom_sites_solution_hydrogens geom
_atom_sites_solution_primary direct
_atom_sites_solution_secondary difmap
_audit_creation_method SHELXL-97
_cell_angle_alpha 90.00
_cell_angle_beta 91.733(2)
_cell_angle_gamma 90.00
_cell_formula_units_Z 4
_cell_length_a 8.8199(8)
_cell_length_b 12.7684(12)
_cell_length_c 13.8563(13)
_cell_measurement_temperature 298(2)
_cell_volume 1559.7(3)
_computing_structure_refinement 'SHELXL-97 (Sheldrick, 1997)'
_computing_structure_solution 'SHELXS-97 (Sheldrick, 1990)'
_diffrn_ambient_temperature 298(2)
_diffrn_measured_fraction_theta_full 0.998
_diffrn_measured_fraction_theta_max 0.998
_diffrn_radiation_monochromator graphite
_diffrn_radiation_source 'fine-focus sealed tube'
_diffrn_radiation_type MoK\a
_diffrn_radiation_wavelength 0.71073
_diffrn_reflns_av_R_equivalents 0.0380
_diffrn_reflns_av_sigmaI/netI 0.0407
_diffrn_reflns_limit_h_max 10
_diffrn_reflns_limit_h_min -10
_diffrn_reflns_limit_k_max 12
_diffrn_reflns_limit_k_min -15
_diffrn_reflns_limit_l_max 16
_diffrn_reflns_limit_l_min -17
_diffrn_reflns_number 9735
_diffrn_reflns_theta_full 26.04
_diffrn_reflns_theta_max 26.04
_diffrn_reflns_theta_min 2.17
_exptl_absorpt_coefficient_mu 0.088
_exptl_absorpt_correction_T_max 0.9827
_exptl_absorpt_correction_T_min 0.9725
_exptl_absorpt_correction_type multi-scan
_exptl_crystal_density_diffrn 1.262
_exptl_crystal_density_method 'not measured'
_exptl_crystal_F_000 624
_exptl_crystal_size_max 0.32
_exptl_crystal_size_mid 0.26
_exptl_crystal_size_min 0.20
_refine_diff_density_max 0.179
_refine_diff_density_min -0.207
_refine_diff_density_rms 0.050
_refine_ls_extinction_method none
_refine_ls_goodness_of_fit_ref 1.022
_refine_ls_hydrogen_treatment mixed
_refine_ls_matrix_type full
_refine_ls_number_parameters 203
_refine_ls_number_reflns 3070
_refine_ls_number_restraints 0
_refine_ls_restrained_S_all 1.022
_refine_ls_R_factor_all 0.0833
_refine_ls_R_factor_gt 0.0545
_refine_ls_shift/su_max 0.001
_refine_ls_shift/su_mean 0.000
_refine_ls_structure_factor_coef Fsqd
_refine_ls_weighting_details 'calc w=1/[\s^2^(Fo^2^)+(0.0527P)^2^+0.2760P] where P=(Fo^2^+2Fc^2^)/3'
_refine_ls_weighting_scheme calc
_refine_ls_wR_factor_gt 0.1147
_refine_ls_wR_factor_ref 0.1276
_reflns_number_gt 2132
_reflns_number_total 3070
_reflns_threshold_expression >2sigma(I)
_cod_data_source_file c4ob00912f2.cif
_cod_data_source_block p21c
_cod_depositor_comments 'Adding full bibliography for 7153859--7153860.cif.'
_cod_original_sg_symbol_Hall -p2ybc
_cod_original_sg_symbol_H-M P2(1)/c
_cod_database_code 7153860

loop_
_symmetry_equiv_pos_as_xyz
'x, y, z'
'-x, y+1/2, -z+1/2'
'-x, -y, -z'
'x, -y-1/2, z-1/2'

loop_
_atom_site_label
_atom_site_type_symbol
_atom_site_fract_x
_atom_site_fract_y
_atom_site_fract_z
_atom_site_U_iso_or_equiv
_atom_site_adp_type
_atom_site_occupancy
_atom_site_symmetry_multiplicity
_atom_site_calc_flag
_atom_site_refinement_flags
C8 C 0.53897(19) 0.41499(14) 0.87036(13) 0.0419(4) Uani 1 1 d .
H8 H 0.5339 0.3543 0.9072 0.050 Uiso 1 1 calc R
C7 C 0.66624(19) 0.43054(16) 0.82486(14) 0.0478(5) Uani 1 1 d .
H7 H 0.6706 0.4901 0.7865 0.057 Uiso 1 1 calc R
C9 C 0.40598(18) 0.48198(13) 0.86946(12) 0.0382(4) Uani 1 1 d .
N1 N 0.18175(17) 0.55194(13) 0.90557(12) 0.0466(4) Uani 1 1 d .
C11 C 0.2359(2) 0.61149(15) 0.83575(14) 0.0501(5) Uani 1 1 d .
H11 H 0.1883 0.6699 0.8085 0.060 Uiso 1 1 calc R
C12 C 0.28096(18) 0.47180(14) 0.92740(12) 0.0389(4) Uani 1 1 d .
C10 C 0.3748(2) 0.57175(15) 0.81062(13) 0.0449(5) Uani 1 1 d .
O1 O 0.9552(2) 0.12231(15) 0.93861(15) 0.0969(6) Uani 1 1 d .
N2 N 0.5417(2) 0.64588(18) 0.67817(16) 0.0840(7) Uani 1 1 d .
C17 C 0.4665(2) 0.61369(17) 0.73688(16) 0.0559(6) Uani 1 1 d .
C13 C 0.23702(19) 0.39610(14) 0.99993(13) 0.0425(4) Uani 1 1 d .
O2 O 0.11761(14) 0.39972(11) 1.04088(10) 0.0567(4) Uani 1 1 d .
O3 O 0.33982(14) 0.32173(10) 1.01609(9) 0.0518(4) Uani 1 1 d .
C14 C 0.2997(2) 0.24015(17) 1.08316(16) 0.0633(6) Uani 1 1 d .
H14A H 0.2076 0.2051 1.0608 0.076 Uiso 1 1 calc R
H14B H 0.2826 0.2699 1.1463 0.076 Uiso 1 1 calc R
C15 C 0.4282(3) 0.16436(19) 1.08885(19) 0.0837(8) Uani 1 1 d .
H15A H 0.4049 0.1092 1.1330 0.126 Uiso 1 1 calc R
H15B H 0.5186 0.1999 1.1111 0.126 Uiso 1 1 calc R
H15C H 0.4438 0.1353 1.0260 0.126 Uiso 1 1 calc R
C16 C 0.8328(4) 0.0905(3) 0.9962(2) 0.1168(11) Uani 1 1 d .
H16A H 0.8588 0.0263 1.0288 0.175 Uiso 1 1 calc R
H16B H 0.7439 0.0799 0.9558 0.175 Uiso 1 1 calc R
H16C H 0.8131 0.1438 1.0431 0.175 Uiso 1 1 calc R
H1N H 0.090(2) 0.5582(15) 0.9343(14) 0.059(6) Uiso 1 1 d .
C6 C 0.8014(2) 0.36389(16) 0.82843(14) 0.0482(5) Uani 1 1 d .
C1 C 0.8091(2) 0.27328(17) 0.88437(15) 0.0542(5) Uani 1 1 d .
H1 H 0.7267 0.2535 0.9205 0.065 Uiso 1 1 calc R
C5 C 0.9264(2) 0.39154(19) 0.77546(16) 0.0630(6) Uani 1 1 d .
H5 H 0.9230 0.4516 0.7375 0.076 Uiso 1 1 calc R
C4 C 1.0557(2) 0.3306(2) 0.7786(2) 0.0765(8) Uani 1 1 d .
H4 H 1.1391 0.3505 0.7435 0.092 Uiso 1 1 calc R
C2 C 0.9390(2) 0.21264(19) 0.88629(17) 0.0659(6) Uani 1 1 d .
C3 C 1.0624(2) 0.2414(2) 0.83263(19) 0.0761(8) Uani 1 1 d .
H3 H 1.1492 0.2001 0.8335 0.091 Uiso 1 1 calc R

loop_
_atom_site_aniso_label
_atom_site_aniso_U_11
_atom_site_aniso_U_22
_atom_site_aniso_U_33
_atom_site_aniso_U_23
_atom_site_aniso_U_13
_atom_site_aniso_U_12
C8 0.0365(9) 0.0416(11) 0.0477(11) -0.0011(9) 0.0049(8) 0.0036(8)
C7 0.0387(10) 0.0494(12) 0.0556(12) -0.0001(9) 0.0060(9) 0.0029(9)
C9 0.0335(9) 0.0393(11) 0.0419(10) -0.0036(8) 0.0009(8) -0.0008(8)
N1 0.0345(8) 0.0506(10) 0.0552(10) 0.0034(8) 0.0088(8) 0.0080(8)
C11 0.0440(11) 0.0474(12) 0.0590(12) 0.0103(10) 0.0028(9) 0.0062(9)
C12 0.0336(9) 0.0398(11) 0.0435(10) -0.0003(8) 0.0025(8) 0.0028(8)
C10 0.0386(10) 0.0474(12) 0.0490(11) 0.0044(9) 0.0047(8) 0.0006(8)
O1 0.0715(12) 0.0935(14) 0.1253(16) 0.0051(12) -0.0037(11) 0.0418(11)
N2 0.0658(12) 0.0968(16) 0.0907(15) 0.0399(13) 0.0228(11) 0.0052(11)
C17 0.0470(11) 0.0573(14) 0.0635(14) 0.0142(11) 0.0048(10) 0.0058(10)
C13 0.0354(9) 0.0459(11) 0.0463(11) -0.0033(9) 0.0046(8) 0.0014(9)
O2 0.0400(7) 0.0680(10) 0.0631(9) 0.0067(7) 0.0178(6) 0.0061(7)
O3 0.0449(7) 0.0526(9) 0.0588(9) 0.0157(7) 0.0135(6) 0.0092(6)
C14 0.0629(14) 0.0635(15) 0.0640(14) 0.0214(12) 0.0105(11) 0.0009(11)
C15 0.0951(19) 0.0681(17) 0.0882(19) 0.0258(14) 0.0077(15) 0.0169(14)
C16 0.109(2) 0.099(2) 0.142(3) 0.037(2) 0.001(2) 0.047(2)
C6 0.0359(10) 0.0571(13) 0.0516(12) -0.0160(10) 0.0029(8) 0.0034(9)
C1 0.0368(10) 0.0649(14) 0.0609(13) -0.0119(11) 0.0015(9) 0.0102(10)
C5 0.0445(11) 0.0779(16) 0.0673(14) -0.0204(12) 0.0145(10) -0.0020(11)
C4 0.0412(12) 0.103(2) 0.0865(18) -0.0389(16) 0.0181(12) -0.0008(13)
C2 0.0495(13) 0.0711(16) 0.0764(15) -0.0211(13) -0.0096(11) 0.0221(12)
C3 0.0369(12) 0.100(2) 0.0911(19) -0.0441(17) -0.0014(12) 0.0222(13)

loop_
_atom_type_symbol
_atom_type_description
_atom_type_scat_dispersion_real
_atom_type_scat_dispersion_imag
_atom_type_scat_source
C C 0.0033 0.0016 'International Tables Vol C Tables 4.2.6.8 and 6.1.1.4'
H H 0.0000 0.0000 'International Tables Vol C Tables 4.2.6.8 and 6.1.1.4'
N N 0.0061 0.0033 'International Tables Vol C Tables 4.2.6.8 and 6.1.1.4'
O O 0.0106 0.0060 'International Tables Vol C Tables 4.2.6.8 and 6.1.1.4'

loop_
_geom_angle_atom_site_label_1
_geom_angle_atom_site_label_2
_geom_angle_atom_site_label_3
_geom_angle
C7 C8 C9 127.33(18)
C7 C8 H8 116.3
C9 C8 H8 116.3
C8 C7 C6 126.88(19)
C8 C7 H7 116.6
C6 C7 H7 116.6
C12 C9 C10 105.21(15)
C12 C9 C8 126.53(16)
C10 C9 C8 128.27(16)
C11 N1 C12 110.22(15)
C11 N1 H1N 127.5(12)
C12 N1 H1N 122.2(12)
N1 C11 C10 108.31(17)
N1 C11 H11 125.8
C10 C11 H11 125.8
N1 C12 C9 108.32(15)
N1 C12 C13 117.74(15)
C9 C12 C13 133.91(16)
C11 C10 C17 124.72(18)
C11 C10 C9 107.94(16)
C17 C10 C9 127.33(17)
C2 O1 C16 118.05(19)
N2 C17 C10 178.8(2)
O2 C13 O3 123.17(17)
O2 C13 C12 123.45(17)
O3 C13 C12 113.38(15)
C13 O3 C14 116.39(14)
O3 C14 C15 107.53(18)
O3 C14 H14A 110.2
C15 C14 H14A 110.2
O3 C14 H14B 110.2
C15 C14 H14B 110.2
H14A C14 H14B 108.5
C14 C15 H15A 109.5
C14 C15 H15B 109.5
H15A C15 H15B 109.5
C14 C15 H15C 109.5
H15A C15 H15C 109.5
H15B C15 H15C 109.5
O1 C16 H16A 109.5
O1 C16 H16B 109.5
H16A C16 H16B 109.5
O1 C16 H16C 109.5
H16A C16 H16C 109.5
H16B C16 H16C 109.5
C5 C6 C1 118.64(18)
C5 C6 C7 119.5(2)
C1 C6 C7 121.83(18)
C2 C1 C6 120.2(2)
C2 C1 H1 119.9
C6 C1 H1 119.9
C4 C5 C6 120.5(2)
C4 C5 H5 119.7
C6 C5 H5 119.7
C3 C4 C5 120.7(2)
C3 C4 H4 119.6
C5 C4 H4 119.6
O1 C2 C1 123.8(2)
O1 C2 C3 115.9(2)
C1 C2 C3 120.3(2)
C4 C3 C2 119.6(2)
C4 C3 H3 120.2
C2 C3 H3 120.2

loop_
_geom_bond_atom_site_label_1
_geom_bond_atom_site_label_2
_geom_bond_distance
C8 C7 1.319(2)
C8 C9 1.451(2)
C8 H8 0.9300
C7 C6 1.464(3)
C7 H7 0.9300
C9 C12 1.390(2)
C9 C10 1.429(2)
N1 C11 1.330(2)
N1 C12 1.374(2)
N1 H1N 0.91(2)
C11 C10 1.380(2)
C11 H11 0.9300
C12 C13 1.455(2)
C10 C17 1.427(3)
O1 C2 1.367(3)
O1 C16 1.421(3)
N2 C17 1.141(2)
C13 O2 1.212(2)
C13 O3 1.327(2)
O3 C14 1.447(2)
C14 C15 1.490(3)
C14 H14A 0.9700
C14 H14B 0.9700
C15 H15A 0.9600
C15 H15B 0.9600
C15 H15C 0.9600
C16 H16A 0.9600
C16 H16B 0.9600
C16 H16C 0.9600
C6 C5 1.388(3)
C6 C1 1.393(3)
C1 C2 1.382(3)
C1 H1 0.9300
C5 C4 1.380(3)
C5 H5 0.9300
C4 C3 1.362(4)
C4 H4 0.9300
C2 C3 1.386(3)
C3 H3 0.9300
